data_4339250
loop_
_publ_author_name
'Zhou, Jian'
'Bian, Guo-Qing'
'Zhang, Yong'
'Zhu, Qin-Yu'
'Li, Chun-Yin'
'Dai, Jie'

_publ_section_title
;
 One-dimensional indium sulfides with transition metal complexes of
 polyamines.
;
_journal_issue 16
_journal_name_full 'Inorganic chemistry'
_journal_page_first 6347
_journal_page_last 6352
_journal_paper_doi 10.1021/ic070334q
_journal_volume 46
_journal_year 2007
_chemical_formula_moiety '2(C9 H30 N6 Ni), In4 S8'
_chemical_formula_sum 'C18 H60 In4 N12 Ni2 S8'
_chemical_formula_weight 1277.96
_chemical_name_systematic
; 
 ? 
;
_space_group_IT_number 63
_symmetry_cell_setting orthorhombic
_symmetry_Int_Tables_number 63
_symmetry_space_group_name_Hall '-C 2c 2'
_symmetry_space_group_name_H-M 'C m c m'
_atom_sites_solution_hydrogens geom
_atom_sites_solution_primary direct
_atom_sites_solution_secondary difmap
_audit_creation_method SHELXL-97
_cell_angle_alpha 90.00
_cell_angle_beta 90.00
_cell_angle_gamma 90.00
_cell_formula_units_Z 2
_cell_length_a 9.525(2)
_cell_length_b 16.531(5)
_cell_length_c 13.245(3)
_cell_measurement_reflns_used 3189
_cell_measurement_temperature 193(2)
_cell_measurement_theta_max 25.3
_cell_measurement_theta_min 3.1
_cell_volume 2085.5(9)
_computing_cell_refinement CrystalClear
_computing_data_collection CrystalClear
_computing_data_reduction CrystalStructure
_computing_structure_refinement 'SHELXL-97 (Sheldrick, 1997)'
_computing_structure_solution 'SHELXS-97 (Sheldrick, 1990)'
_diffrn_ambient_temperature 193(2)
_diffrn_detector_area_resol_mean 7.31
_diffrn_measured_fraction_theta_full 0.996
_diffrn_measured_fraction_theta_max 0.996
_diffrn_measurement_device_type 'Rigaku Mercury'
_diffrn_measurement_method \w
_diffrn_radiation_monochromator graphite
_diffrn_radiation_source 'fine-focus sealed tube'
_diffrn_radiation_type MoK\a
_diffrn_radiation_wavelength 0.71073
_diffrn_reflns_av_R_equivalents 0.0512
_diffrn_reflns_av_sigmaI/netI 0.0297
_diffrn_reflns_limit_h_max 10
_diffrn_reflns_limit_h_min -11
_diffrn_reflns_limit_k_max 19
_diffrn_reflns_limit_k_min -19
_diffrn_reflns_limit_l_max 15
_diffrn_reflns_limit_l_min -15
_diffrn_reflns_number 9946
_diffrn_reflns_theta_full 25.35
_diffrn_reflns_theta_max 25.35
_diffrn_reflns_theta_min 3.08
_exptl_absorpt_coefficient_mu 3.491
_exptl_absorpt_correction_T_max 0.696
_exptl_absorpt_correction_T_min 0.279
_exptl_absorpt_correction_type multi-scan
_exptl_absorpt_process_details 'Jacobson, R. (1998) Private communication'
_exptl_crystal_colour light-purple
_exptl_crystal_density_diffrn 2.035
_exptl_crystal_density_method 'not measured'
_exptl_crystal_description block
_exptl_crystal_F_000 1264
_exptl_crystal_size_max 0.48
_exptl_crystal_size_mid 0.20
_exptl_crystal_size_min 0.06
_refine_diff_density_max 1.049
_refine_diff_density_min -0.901
_refine_diff_density_rms 0.171
_refine_ls_extinction_method none
_refine_ls_goodness_of_fit_ref 1.184
_refine_ls_hydrogen_treatment constr
_refine_ls_matrix_type full
_refine_ls_number_parameters 84
_refine_ls_number_reflns 1061
_refine_ls_number_restraints 2
_refine_ls_restrained_S_all 1.198
_refine_ls_R_factor_all 0.0463
_refine_ls_R_factor_gt 0.0403
_refine_ls_shift/su_max 0.000
_refine_ls_shift/su_mean 0.000
_refine_ls_structure_factor_coef Fsqd
_refine_ls_weighting_details 'calc w=1/[\s^2^(Fo^2^)+(0.0627P)^2^+0.0000P] where P=(Fo^2^+2Fc^2^)/3'
_refine_ls_weighting_scheme calc
_refine_ls_wR_factor_gt 0.1098
_refine_ls_wR_factor_ref 0.1142
_reflns_number_gt 933
_reflns_number_total 1061
_reflns_threshold_expression >2sigma(I)
_cod_data_source_file ic070334q-file001.cif
_cod_data_source_block shelxl
_cod_original_cell_volume 2085.4(9)
_cod_database_code 4339250

loop_
_symmetry_equiv_pos_as_xyz
'x, y, z'
'-x, -y, z+1/2'
'-x, y, -z+1/2'
'x, -y, -z'
'x+1/2, y+1/2, z'
'-x+1/2, -y+1/2, z+1/2'
'-x+1/2, y+1/2, -z+1/2'
'x+1/2, -y+1/2, -z'
'-x, -y, -z'
'x, y, -z-1/2'
'x, -y, z-1/2'
'-x, y, z'
'-x+1/2, -y+1/2, -z'
'x+1/2, y+1/2, -z-1/2'
'x+1/2, -y+1/2, z-1/2'
'-x+1/2, y+1/2, z'

loop_
_atom_site_label
_atom_site_type_symbol
_atom_site_fract_x
_atom_site_fract_y
_atom_site_fract_z
_atom_site_U_iso_or_equiv
_atom_site_adp_type
_atom_site_occupancy
_atom_site_symmetry_multiplicity
_atom_site_calc_flag
_atom_site_refinement_flags
In In 0.5000 -0.00021(2) 0.37619(3) 0.0230(3) Uani 1 2 d S
Ni1 Ni 0.0000 0.12192(7) 0.2500 0.0267(4) Uani 1 4 d S
S1 S 0.5000 0.11045(14) 0.2500 0.0299(6) Uani 1 4 d S
S2 S 0.5000 -0.10901(16) 0.2500 0.0452(8) Uani 1 4 d S
S3 S 0.3057(2) 0.0000 0.5000 0.0386(6) Uani 1 2 d S
N1 N 0.1624(8) 0.2090(5) 0.2500 0.064(2) Uani 1 2 d SD
N2 N 0.0000 0.1298(5) 0.4125(6) 0.062(2) Uani 1 2 d S
N3 N 0.1444(8) 0.0257(5) 0.2500 0.062(2) Uani 1 2 d S
C1 C 0.1916(19) 0.2203(10) 0.3636(10) 0.080(5) Uani 0.50 1 d PD
C2 C 0.0640(13) 0.2133(8) 0.4320(8) 0.053(3) Uani 0.50 1 d P
C3 C 0.106(2) 0.2272(11) 0.5429(13) 0.112(7) Uani 0.50 1 d P
C4 C 0.0674(14) -0.0504(6) 0.2231(8) 0.059(4) Uani 0.50 1 d PD
C5 C 0.1247(17) -0.1317(9) 0.2500 0.069(6) Uani 0.50 2 d SPD

loop_
_atom_site_aniso_label
_atom_site_aniso_U_11
_atom_site_aniso_U_22
_atom_site_aniso_U_33
_atom_site_aniso_U_23
_atom_site_aniso_U_13
_atom_site_aniso_U_12
In 0.0249(4) 0.0306(4) 0.0136(4) 0.00169(16) 0.000 0.000
Ni1 0.0283(6) 0.0286(7) 0.0232(6) 0.000 0.000 0.000
S1 0.0491(15) 0.0212(13) 0.0193(11) 0.000 0.000 0.000
S2 0.083(2) 0.0248(15) 0.0276(14) 0.000 0.000 0.000
S3 0.0206(9) 0.0738(16) 0.0216(10) 0.0036(8) 0.000 0.000
N1 0.057(5) 0.051(5) 0.084(6) 0.000 0.000 -0.010(4)
N2 0.092(6) 0.055(5) 0.039(4) -0.001(4) 0.000 0.000
N3 0.052(4) 0.041(4) 0.092(6) 0.000 0.000 0.006(4)
C1 0.076(10) 0.070(11) 0.094(12) -0.001(8) 0.005(9) 0.009(10)
C2 0.071(7) 0.065(8) 0.024(6) -0.021(5) -0.008(5) -0.004(6)
C3 0.18(2) 0.089(14) 0.064(10) -0.019(10) -0.024(13) 0.023(13)
C4 0.083(7) 0.041(6) 0.054(11) -0.009(5) 0.015(6) 0.011(5)
C5 0.031(8) 0.034(9) 0.143(19) 0.000 0.000 0.004(8)

loop_
_atom_type_symbol
_atom_type_description
_atom_type_scat_dispersion_real
_atom_type_scat_dispersion_imag
_atom_type_scat_source
C C 0.0033 0.0016 'International Tables Vol C Tables 4.2.6.8 and 6.1.1.4'
H H 0.0000 0.0000 'International Tables Vol C Tables 4.2.6.8 and 6.1.1.4'
N N 0.0061 0.0033 'International Tables Vol C Tables 4.2.6.8 and 6.1.1.4'
S S 0.1246 0.1234 'International Tables Vol C Tables 4.2.6.8 and 6.1.1.4'
Ni Ni 0.3393 1.1124 'International Tables Vol C Tables 4.2.6.8 and 6.1.1.4'
In In -0.7276 1.3100 'International Tables Vol C Tables 4.2.6.8 and 6.1.1.4'

loop_
_geom_angle_atom_site_label_1
_geom_angle_atom_site_label_2
_geom_angle_atom_site_label_3
_geom_angle
_geom_angle_site_symmetry_1
_geom_angle_site_symmetry_3
S2 In S3 116.91(3) . 9_656
S2 In S3 116.91(3) . .
S3 In S3 96.90(6) 9_656 .
S2 In S1 94.68(7) . .
S3 In S1 116.51(3) 9_656 .
S3 In S1 116.51(3) . .
S2 In In 133.02(5) . 9_656
S3 In In 48.45(3) 9_656 9_656
S3 In In 48.45(3) . 9_656
S1 In In 132.29(4) . 9_656
S2 In In 47.10(4) . 10_556
S3 In In 131.55(3) 9_656 10_556
S3 In In 131.55(3) . 10_556
S1 In In 47.58(4) . 10_556
In In In 179.878(14) 9_656 10_556
N3 Ni1 N3 81.7(4) 3 .
N3 Ni1 N1 173.8(3) 3 .
N3 Ni1 N1 92.1(3) . .
N3 Ni1 N1 92.1(3) 3 3
N3 Ni1 N1 173.8(3) . 3
N1 Ni1 N1 94.1(4) . 3
N3 Ni1 N2 92.63(15) 3 .
N3 Ni1 N2 92.63(15) . .
N1 Ni1 N2 87.63(14) . .
N1 Ni1 N2 87.63(14) 3 .
N3 Ni1 N2 92.63(15) 3 10_556
N3 Ni1 N2 92.63(15) . 10_556
N1 Ni1 N2 87.63(14) . 10_556
N1 Ni1 N2 87.63(14) 3 10_556
N2 Ni1 N2 173.1(4) . 10_556
In S1 In 84.83(8) 10_556 .
In S2 In 85.80(9) . 10_556
In S3 In 83.10(6) 9_656 .
C1 N1 C1 154.9(15) . 10_556
C1 N1 Ni1 102.4(7) . .
C1 N1 Ni1 102.4(7) 10_556 .
C2 N2 C2 47.0(10) . 12
C2 N2 Ni1 102.9(5) . .
C2 N2 Ni1 102.9(5) 12 .
C4 N3 Ni1 108.3(6) 10_556 .
C4 N3 Ni1 108.3(6) . .
C2 C1 N1 115.4(12) . .
C2 C2 C1 143.1(7) 12 .
C2 C2 N2 66.5(5) 12 .
C1 C2 N2 106.6(9) . .
C2 C2 C3 104.9(10) 12 .
C1 C2 C3 110.6(13) . .
N2 C2 C3 113.5(11) . .
C2 C3 C3 75.1(10) . 12
C4 C4 C5 76.2(4) 10_556 .
C4 C4 C5 111.4(8) 12 .
C4 C4 C5 101.7(8) 3 .
C4 C4 N3 76.2(4) 10_556 .
C4 C4 N3 119.3(5) 12 .
C4 C4 N3 108.2(6) 3 .
C5 C4 N3 121.3(11) . .

loop_
_geom_bond_atom_site_label_1
_geom_bond_atom_site_label_2
_geom_bond_distance
_geom_bond_site_symmetry_2
In S2 2.455(2) .
In S3 2.4723(15) 9_656
In S3 2.4723(15) .
In S1 2.4779(18) .
In In 3.2796(10) 9_656
In In 3.3427(10) 10_556
Ni1 N3 2.103(7) 3
Ni1 N3 2.103(7) .
Ni1 N1 2.113(8) .
Ni1 N1 2.113(8) 3
Ni1 N2 2.156(7) .
Ni1 N2 2.156(7) 10_556
S1 In 2.4779(18) 10_556
S2 In 2.455(2) 10_556
S3 In 2.4723(15) 9_656
N1 C1 1.542(13) .
N1 C1 1.542(13) 10_556
N2 C2 1.531(14) .
N2 C2 1.531(14) 12
N3 C4 1.498(14) 10_556
N3 C4 1.498(14) .
C1 C2 1.52(2) .
C2 C2 1.22(2) 12
C2 C3 1.54(2) .
C4 C4 0.71(2) 10_556
C4 C4 1.28(3) 12
C4 C4 1.47(2) 3
C4 C5 1.494(14) .
C5 C4 1.494(14) 10_556

loop_
_geom_torsion_atom_site_label_1
_geom_torsion_atom_site_label_2
_geom_torsion_atom_site_label_3
_geom_torsion_atom_site_label_4
_geom_torsion
_geom_torsion_site_symmetry_1
_geom_torsion_site_symmetry_4
S2 In S1 In 0.0 . 10_556
S3 In S1 In 123.25(3) 9_656 10_556
S3 In S1 In -123.25(3) . 10_556
In In S1 In 180.0 9_656 10_556
S3 In S2 In -122.94(3) 9_656 10_556
S3 In S2 In 122.94(3) . 10_556
S1 In S2 In 0.0 . 10_556
In In S2 In 180.0 9_656 10_556
S2 In S3 In 124.93(5) . 9_656
S3 In S3 In 0.0 9_656 9_656
S1 In S3 In -124.25(4) . 9_656
In In S3 In -179.837(19) 10_556 9_656
N1 Ni1 N1 C1 92.0(7) 3 .
N2 Ni1 N1 C1 4.5(7) . .
N2 Ni1 N1 C1 179.5(8) 10_556 .
N1 Ni1 N1 C1 -92.0(7) 3 10_556
N2 Ni1 N1 C1 -179.5(8) . 10_556
N2 Ni1 N1 C1 -4.5(7) 10_556 10_556
N3 Ni1 N2 C2 -163.2(5) 3 .
N3 Ni1 N2 C2 115.0(6) . .
N1 Ni1 N2 C2 23.0(6) . .
N1 Ni1 N2 C2 -71.2(5) 3 .
N3 Ni1 N2 C2 -115.0(6) 3 12
N3 Ni1 N2 C2 163.2(5) . 12
N1 Ni1 N2 C2 71.2(5) . 12
N1 Ni1 N2 C2 -23.0(6) 3 12
N3 Ni1 N3 C4 -14.5(4) 3 10_556
N1 Ni1 N3 C4 165.5(4) . 10_556
N2 Ni1 N3 C4 77.8(5) . 10_556
N2 Ni1 N3 C4 -106.8(5) 10_556 10_556
N3 Ni1 N3 C4 14.5(4) 3 .
N1 Ni1 N3 C4 -165.5(4) . .
N2 Ni1 N3 C4 106.8(5) . .
N2 Ni1 N3 C4 -77.8(5) 10_556 .
C1 N1 C1 C2 155(2) 10_556 .
Ni1 N1 C1 C2 -34.3(13) . .
N1 C1 C2 C2 -16(2) . 12
N1 C1 C2 N2 57.2(14) . .
N1 C1 C2 C3 -178.9(11) . .
Ni1 N2 C2 C2 95.7(3) . 12
C2 N2 C2 C1 -141.2(8) 12 .
Ni1 N2 C2 C1 -45.5(9) . .
C2 N2 C2 C3 96.7(11) 12 .
Ni1 N2 C2 C3 -167.5(10) . .
C2 C2 C3 C3 0.000(3) 12 12
C1 C2 C3 C3 169.7(11) . 12
N2 C2 C3 C3 -70.5(8) . 12
Ni1 N3 C4 C4 -94.7(2) . 10_556
C4 N3 C4 C4 82.1(3) 10_556 12
Ni1 N3 C4 C4 -12.6(4) . 12
C4 N3 C4 C4 52.6(11) 10_556 3
Ni1 N3 C4 C4 -42.0(11) . 3
C4 N3 C4 C5 -64.1(9) 10_556 .
Ni1 N3 C4 C5 -158.8(7) . .
C4 C4 C5 C4 -84.5(3) 12 10_556
C4 C4 C5 C4 -55.8(11) 3 10_556
N3 C4 C5 C4 64.1(9) . 10_556
